data_7224088
loop_
_publ_author_name
'Ruggiero, Michael T.'
'Korter, Timothy M.'

_publ_section_title
;
 The crucial role of water in shaping low-barrier hydrogen bonds.
;
_journal_issue 7
_journal_name_full 'Physical chemistry chemical physics : PCCP'
_journal_page_first 5521
_journal_page_last 5528
_journal_paper_doi 10.1039/c5cp07760e
_journal_volume 18
_journal_year 2016
_chemical_formula_moiety Ni(H2O)4(C4O4H3)2
_chemical_formula_sum 'C8 H14 Ni O12'
_chemical_formula_weight 360.90
_chemical_name_common 'nickel maleate tetrahydrate'
_chemical_name_systematic 'Tetra-aqua-bis(hydrogen maleato)-nickel(ii)'
_space_group_crystal_system triclinic
_space_group_IT_number 2
_space_group_name_Hall '-P 1'
_space_group_name_H-M_alt 'P -1'
_symmetry_space_group_name_Hall '-P 1'
_symmetry_space_group_name_H-M 'P -1'
_atom_sites_solution_hydrogens difmap
_audit_creation_method SHELXL-2014/6
_audit_update_record
;
2015-06-25 deposited with the CCDC.
2016-01-27 downloaded from the CCDC.
;
_cell_angle_alpha 108.025(3)
_cell_angle_beta 105.191(3)
_cell_angle_gamma 92.140(3)
_cell_formula_units_Z 1
_cell_length_a 5.1420(3)
_cell_length_b 7.2793(4)
_cell_length_c 9.1121(5)
_cell_measurement_temperature 90(2)
_cell_volume 310.38(3)
_computing_cell_refinement 'SAINT V8.30C (Bruker AXS Inc., 2013)'
_computing_data_collection 'Bruker APEX2 (Bruker, 2011)'
_computing_data_reduction 'SAINT V8.30C (Bruker AXS Inc., 2013)'
_computing_molecular_graphics 'CrystalMaker (Palmer, 2010)'
_computing_publication_material 'Bruker SHELXTL (Bruker, 2011)'
_computing_structure_refinement 'SHELXL-2013 (Sheldrick, 2013)'
_computing_structure_solution 'SHELXL-2013 (Sheldrick, 2013)'
_diffrn_ambient_temperature 90(2)
_diffrn_measured_fraction_theta_full 1.000
_diffrn_measured_fraction_theta_max 0.978
_diffrn_measurement_device_type 'Bruker APEX-II CCD'
_diffrn_measurement_method '\f and \w scans'
_diffrn_radiation_monochromator graphite
_diffrn_radiation_source 'fine-focus sealed tube'
_diffrn_radiation_type MoK\a
_diffrn_radiation_wavelength 0.71073
_diffrn_reflns_av_R_equivalents 0.0525
_diffrn_reflns_av_unetI/netI 0.0353
_diffrn_reflns_laue_measured_fraction_full 1.000
_diffrn_reflns_laue_measured_fraction_max 0.978
_diffrn_reflns_limit_h_max 9
_diffrn_reflns_limit_h_min -9
_diffrn_reflns_limit_k_max 12
_diffrn_reflns_limit_k_min -13
_diffrn_reflns_limit_l_max 16
_diffrn_reflns_limit_l_min -16
_diffrn_reflns_number 24601
_diffrn_reflns_point_group_measured_fraction_full 1.000
_diffrn_reflns_point_group_measured_fraction_max 0.978
_diffrn_reflns_theta_full 25.242
_diffrn_reflns_theta_max 40.061
_diffrn_reflns_theta_min 2.454
_exptl_absorpt_coefficient_mu 1.631
_exptl_absorpt_correction_type multi-scan
_exptl_absorpt_process_details 'SADABS V2012/1 (Bruker AXS Inc.)'
_exptl_crystal_colour green
_exptl_crystal_density_diffrn 1.931
_exptl_crystal_description block
_exptl_crystal_F_000 186
_exptl_crystal_recrystallization_method 'Re-crystallisation from solvent: water'
_exptl_crystal_size_max 0.22
_exptl_crystal_size_mid 0.14
_exptl_crystal_size_min 0.10
_exptl_transmission_factor_max 0.7479
_exptl_transmission_factor_min 0.6158
_refine_diff_density_max 1.004
_refine_diff_density_min -0.971
_refine_diff_density_rms 0.104
_refine_ls_extinction_method none
_refine_ls_goodness_of_fit_ref 1.068
_refine_ls_hydrogen_treatment refall
_refine_ls_matrix_type full
_refine_ls_number_parameters 125
_refine_ls_number_reflns 3783
_refine_ls_number_restraints 0
_refine_ls_restrained_S_all 1.068
_refine_ls_R_factor_all 0.0398
_refine_ls_R_factor_gt 0.0321
_refine_ls_shift/su_max 0.000
_refine_ls_shift/su_mean 0.000
_refine_ls_structure_factor_coef Fsqd
_refine_ls_weighting_details 'w=1/[\s^2^(Fo^2^)+(0.0379P)^2^+0.0413P] where P=(Fo^2^+2Fc^2^)/3'
_refine_ls_weighting_scheme calc
_refine_ls_wR_factor_gt 0.0722
_refine_ls_wR_factor_ref 0.0751
_reflns_Friedel_coverage 0.000
_reflns_number_gt 3346
_reflns_number_total 3783
_reflns_threshold_expression 'I > 2\s(I)'
_cod_data_source_file c5cp07760e4.cif
_cod_data_source_block NiMT
_cod_depositor_comments 'Adding full bibliography for 7224087--7224091.cif.'
_cod_database_code 7224088
_shelx_space_group_comment
;
The symmetry employed for this shelxl refinement is uniquely defined
by the following loop, which should always be used as a source of
symmetry information in preference to the above space-group names.
They are only intended as comments.
;
_shelxl_version_number 2014/6

loop_
_space_group_symop_operation_xyz
'x, y, z'
'-x, -y, -z'

loop_
_atom_site_label
_atom_site_type_symbol
_atom_site_fract_x
_atom_site_fract_y
_atom_site_fract_z
_atom_site_U_iso_or_equiv
_atom_site_adp_type
_atom_site_occupancy
_atom_site_site_symmetry_order
_atom_site_calc_flag
_atom_site_refinement_flags_posn
_atom_site_refinement_flags_occupancy
Ni01 Ni 0.5000 0.5000 1.0000 0.01037(5) Uani 1 2 d S P
O002 O 0.81718(13) 0.36536(11) 1.09924(9) 0.01332(11) Uani 1 1 d . .
O003 O 0.24621(14) 0.24889(10) 0.92567(9) 0.01358(11) Uani 1 1 d . .
O004 O 0.64126(13) 0.44094(10) 0.79827(8) 0.01331(11) Uani 1 1 d . .
O005 O 0.31091(16) 0.02039(11) 0.12443(9) 0.01787(13) Uani 1 1 d . .
O006 O 0.15838(15) 0.04084(12) 0.33365(9) 0.02007(14) Uani 1 1 d . .
O007 O 0.29730(15) 0.22468(12) 0.62066(9) 0.01891(14) Uani 1 1 d . .
C008 C 0.33799(18) 0.08928(13) 0.27003(11) 0.01321(14) Uani 1 1 d . .
C009 C 0.52374(16) 0.32813(13) 0.65780(10) 0.01166(13) Uani 1 1 d . .
C00A C 0.66582(17) 0.32388(14) 0.53321(11) 0.01404(14) Uani 1 1 d . .
C00B C 0.58722(18) 0.22774(14) 0.37385(11) 0.01428(14) Uani 1 1 d . .
H1 H 0.828(4) 0.406(3) 0.576(2) 0.025(4) Uiso 1 1 d . .
H2 H 0.708(3) 0.241(2) 0.3165(19) 0.015(3) Uiso 1 1 d . .
H3 H 0.203(4) 0.192(3) 0.833(3) 0.041(6) Uiso 1 1 d . .
H4 H 0.280(4) 0.174(3) 0.974(2) 0.024(4) Uiso 1 1 d . .
H5 H 0.204(6) 0.107(4) 0.449(4) 0.068(8) Uiso 1 1 d . .
H6 H 0.959(4) 0.423(3) 1.118(2) 0.029(5) Uiso 1 1 d . .
H7 H 0.816(4) 0.262(3) 1.034(3) 0.033(5) Uiso 1 1 d . .

loop_
_atom_site_aniso_label
_atom_site_aniso_U_11
_atom_site_aniso_U_22
_atom_site_aniso_U_33
_atom_site_aniso_U_23
_atom_site_aniso_U_13
_atom_site_aniso_U_12
Ni01 0.00737(6) 0.01285(7) 0.00936(7) 0.00216(5) 0.00198(5) -0.00096(4)
O002 0.0096(2) 0.0148(3) 0.0140(3) 0.0031(2) 0.0029(2) 0.0003(2)
O003 0.0130(3) 0.0134(3) 0.0110(3) 0.0016(2) 0.0016(2) -0.0026(2)
O004 0.0106(2) 0.0165(3) 0.0097(3) 0.0012(2) 0.0020(2) -0.0012(2)
O005 0.0231(3) 0.0175(3) 0.0099(3) 0.0015(2) 0.0038(2) -0.0016(2)
O006 0.0153(3) 0.0271(4) 0.0116(3) -0.0004(3) 0.0030(2) -0.0078(2)
O007 0.0128(3) 0.0273(4) 0.0117(3) 0.0008(2) 0.0035(2) -0.0080(2)
C008 0.0137(3) 0.0133(3) 0.0107(3) 0.0026(3) 0.0022(3) 0.0007(2)
C009 0.0095(3) 0.0139(3) 0.0103(3) 0.0029(2) 0.0022(2) 0.0005(2)
C00A 0.0102(3) 0.0175(4) 0.0123(3) 0.0022(3) 0.0033(3) -0.0019(3)
C00B 0.0127(3) 0.0169(4) 0.0118(3) 0.0026(3) 0.0041(3) -0.0009(3)

loop_
_atom_type_symbol
_atom_type_description
_atom_type_scat_dispersion_real
_atom_type_scat_dispersion_imag
_atom_type_scat_source
C C 0.0033 0.0016 'International Tables Vol C Tables 4.2.6.8 and 6.1.1.4'
H H 0.0000 0.0000 'International Tables Vol C Tables 4.2.6.8 and 6.1.1.4'
O O 0.0106 0.0060 'International Tables Vol C Tables 4.2.6.8 and 6.1.1.4'
Ni Ni 0.3393 1.1124 'International Tables Vol C Tables 4.2.6.8 and 6.1.1.4'

loop_
_geom_angle_atom_site_label_1
_geom_angle_atom_site_label_2
_geom_angle_atom_site_label_3
_geom_angle
_geom_angle_site_symmetry_1
_geom_angle_site_symmetry_3
O003 Ni01 O003 180.0 2_667 .
O003 Ni01 O004 82.93(3) 2_667 .
O003 Ni01 O004 97.07(3) . .
O003 Ni01 O004 97.07(3) 2_667 2_667
O003 Ni01 O004 82.93(3) . 2_667
O004 Ni01 O004 180.0 . 2_667
O003 Ni01 O002 89.74(3) 2_667 2_667
O003 Ni01 O002 90.26(3) . 2_667
O004 Ni01 O002 92.29(3) . 2_667
O004 Ni01 O002 87.71(3) 2_667 2_667
O003 Ni01 O002 90.26(3) 2_667 .
O003 Ni01 O002 89.74(3) . .
O004 Ni01 O002 87.71(3) . .
O004 Ni01 O002 92.29(3) 2_667 .
O002 Ni01 O002 180.00(3) 2_667 .
Ni01 O002 H6 112.4(14) . .
Ni01 O002 H7 108.0(15) . .
H6 O002 H7 106(2) . .
Ni01 O003 H3 116.0(16) . .
Ni01 O003 H4 118.6(13) . .
H3 O003 H4 109(2) . .
C009 O004 Ni01 127.52(6) . .
C008 O006 H5 112.6(17) . .
C009 O007 H5 112.3(11) . .
O005 C008 O006 121.47(8) . .
O005 C008 C00B 118.19(8) . .
O006 C008 C00B 120.33(8) . .
O004 C009 O007 123.21(8) . .
O004 C009 C00A 115.92(7) . .
O007 C009 C00A 120.87(8) . .
C00B C00A C009 130.00(8) . .
C00B C00A H1 117.9(11) . .
C009 C00A H1 112.1(11) . .
C00A C00B C008 130.49(8) . .
C00A C00B H2 117.1(10) . .
C008 C00B H2 112.3(10) . .

loop_
_geom_bond_atom_site_label_1
_geom_bond_atom_site_label_2
_geom_bond_distance
_geom_bond_site_symmetry_2
Ni01 O003 2.0237(7) 2_667
Ni01 O003 2.0237(7) .
Ni01 O004 2.0798(7) .
Ni01 O004 2.0798(7) 2_667
Ni01 O002 2.0816(7) 2_667
Ni01 O002 2.0816(7) .
O002 H6 0.78(2) .
O002 H7 0.80(2) .
O003 H3 0.78(2) .
O003 H4 0.799(19) .
O004 C009 1.2589(11) .
O005 C008 1.2318(11) .
O006 C008 1.3024(12) .
O006 H5 0.97(3) .
O007 C009 1.2679(11) .
O007 H5 1.47(3) .
C008 C00B 1.4937(13) .
C009 C00A 1.4961(13) .
C00A C00B 1.3432(13) .
C00A H1 0.923(18) .
C00B H2 0.929(16) .
